data_7210679
loop_
_publ_author_name
'Seth, Piya'
'Bauz\'a, Antonio'
'Frontera, Antonio'
'Massera, Chiara'
'Gamez, Patrick'
'Ghosh, Ashutosh'

_publ_section_title
;
 Analysis of the contribution of the \p-acidity of the s-tetrazine ring in
 the crystal packing of coordination polymers
;
_journal_issue 15
_journal_name_full CrystEngComm
_journal_page_first 3031
_journal_paper_doi 10.1039/c3ce00058c
_journal_volume 15
_journal_year 2013
_chemical_formula_sum 'C66 H46 Mn3 N12 O12'
_chemical_formula_weight 1363.97
_chemical_name_systematic
;
?
;
_space_group_IT_number 2
_symmetry_cell_setting triclinic
_symmetry_space_group_name_Hall '-P 1'
_symmetry_space_group_name_H-M 'P -1'
_atom_sites_solution_hydrogens geom
_atom_sites_solution_primary direct
_atom_sites_solution_secondary difmap
_audit_creation_method SHELXL-97
_cell_angle_alpha 85.864(5)
_cell_angle_beta 67.811(5)
_cell_angle_gamma 74.415(5)
_cell_formula_units_Z 1
_cell_length_a 11.336(5)
_cell_length_b 12.249(5)
_cell_length_c 13.784(5)
_cell_measurement_temperature 293(2)
_cell_volume 1706.1(12)
_computing_cell_refinement 'Bruker SMART'
_computing_data_collection 'Bruker SMART'
_computing_data_reduction 'Bruker SAINT'
_computing_molecular_graphics 'Ortep-3 for windows (Farrugia, 1997)'
_computing_publication_material 'Platon99 (Spek, 1999)'
_computing_structure_refinement 'SHELXL-97 (Sheldrick, 1997)'
_computing_structure_solution 'SHELXS-97 (Sheldrick, 1997)'
_diffrn_ambient_temperature 293(2)
_diffrn_measured_fraction_theta_full 0.905
_diffrn_measured_fraction_theta_max 0.905
_diffrn_radiation_monochromator graphite
_diffrn_radiation_source 'fine-focus sealed tube'
_diffrn_radiation_type MoK\a
_diffrn_radiation_wavelength 0.71073
_diffrn_reflns_av_R_equivalents 0.0578
_diffrn_reflns_av_sigmaI/netI 0.1314
_diffrn_reflns_limit_h_max 12
_diffrn_reflns_limit_h_min -11
_diffrn_reflns_limit_k_max 13
_diffrn_reflns_limit_k_min -13
_diffrn_reflns_limit_l_max 14
_diffrn_reflns_limit_l_min -14
_diffrn_reflns_number 6255
_diffrn_reflns_theta_full 22.67
_diffrn_reflns_theta_max 22.67
_diffrn_reflns_theta_min 1.60
_exptl_absorpt_coefficient_mu 0.614
_exptl_absorpt_correction_T_max 0.9443
_exptl_absorpt_correction_T_min 0.9232
_exptl_absorpt_correction_type empirical
_exptl_absorpt_process_details SADABS
_exptl_crystal_density_diffrn 1.327
_exptl_crystal_density_method 'not measured'
_exptl_crystal_F_000 697.0
_exptl_crystal_size_max 0.07
_exptl_crystal_size_mid 0.06
_exptl_crystal_size_min 0.05
_refine_diff_density_max 0.359
_refine_diff_density_min -0.459
_refine_diff_density_rms 0.068
_refine_ls_extinction_method none
_refine_ls_goodness_of_fit_ref 0.903
_refine_ls_hydrogen_treatment mixed
_refine_ls_matrix_type full
_refine_ls_number_parameters 421
_refine_ls_number_reflns 4141
_refine_ls_number_restraints 0
_refine_ls_restrained_S_all 0.903
_refine_ls_R_factor_all 0.1196
_refine_ls_R_factor_gt 0.0581
_refine_ls_shift/su_max 0.000
_refine_ls_shift/su_mean 0.000
_refine_ls_structure_factor_coef Fsqd
_refine_ls_weighting_details 'calc w=1/[\s^2^(Fo^2^)+(0.0733P)^2^+0.0000P] where P=(Fo^2^+2Fc^2^)/3'
_refine_ls_weighting_scheme calc
_refine_ls_wR_factor_gt 0.1360
_refine_ls_wR_factor_ref 0.1639
_reflns_number_gt 2126
_reflns_number_total 4141
_reflns_threshold_expression >2sigma(I)
_cod_data_source_file c3ce00058c.txt
_cod_data_source_block agps25_0m
_cod_original_sg_symbol_H-M P-1
_cod_database_code 7210679

loop_
_symmetry_equiv_pos_as_xyz
'x, y, z'
'-x, -y, -z'

loop_
_atom_site_label
_atom_site_type_symbol
_atom_site_fract_x
_atom_site_fract_y
_atom_site_fract_z
_atom_site_U_iso_or_equiv
_atom_site_adp_type
_atom_site_occupancy
_atom_site_symmetry_multiplicity
_atom_site_calc_flag
_atom_site_refinement_flags
Mn2 Mn 0.5000 0.0000 1.0000 0.0483(5) Uani 1 2 d S
Mn1 Mn 0.18207(10) 0.14439(8) 0.99381(8) 0.0553(4) Uani 1 1 d .
O3 O 0.3822(4) 0.0297(3) 0.8970(4) 0.0560(13) Uani 1 1 d .
O004 O 0.2057(5) 0.0271(4) 0.8659(4) 0.0675(15) Uani 1 1 d .
O005 O 0.1445(5) 0.0297(4) 1.1146(4) 0.0777(16) Uani 1 1 d .
O2 O 0.4191(5) 0.1771(4) 1.0623(4) 0.0693(14) Uani 1 1 d .
O007 O 0.3422(5) -0.0461(4) 1.1285(4) 0.0631(14) Uani 1 1 d .
N1 N -0.0251(5) 0.2387(5) 1.0162(4) 0.0559(16) Uani 1 1 d .
O1 O 0.2111(5) 0.2623(4) 1.0769(4) 0.0760(16) Uani 1 1 d .
N4 N -0.5564(5) 0.4593(5) 0.9437(5) 0.0681(18) Uani 1 1 d .
N2 N 0.2556(7) 0.2643(5) 0.8489(5) 0.0621(17) Uani 1 1 d .
N3 N -0.4407(6) 0.3971(5) 0.9452(5) 0.0656(18) Uani 1 1 d .
N6 N 0.6356(6) 0.4689(6) 0.4549(6) 0.078(2) Uani 1 1 d .
C3 C -0.2646(6) 0.3698(5) 1.0083(5) 0.0517(19) Uani 1 1 d .
C102 C 0.6700(8) 0.0004(5) 0.1620(6) 0.056(2) Uani 1 1 d .
N5 N 0.5726(8) 0.4143(5) 0.5381(6) 0.075(2) Uani 1 1 d .
C8 C 0.3776(9) 0.3858(6) 0.6709(6) 0.059(2) Uani 1 1 d .
C9 C 0.4452(7) 0.3294(6) 0.7342(6) 0.061(2) Uani 1 1 d .
H9 H 0.5325 0.3292 0.7185 0.073 Uiso 1 1 calc R
C16 C -0.3910(6) 0.4407(6) 1.0020(6) 0.0544(19) Uani 1 1 d .
C020 C 0.3115(8) 0.2531(6) 1.1004(6) 0.061(2) Uani 1 1 d .
C15 C 0.4412(9) 0.4453(6) 0.5805(6) 0.057(2) Uani 1 1 d .
C51 C 0.2194(9) -0.0296(6) 1.1618(6) 0.058(2) Uani 1 1 d .
C17 C 0.5858(8) 0.0602(6) 0.2629(6) 0.059(2) Uani 1 1 d .
C4 C -0.2205(7) 0.2546(6) 0.9824(6) 0.074(2) Uani 1 1 d .
H4 H -0.2709 0.2189 0.9623 0.089 Uiso 1 1 calc R
C61 C 0.2985(7) 0.3395(6) 1.1788(6) 0.064(2) Uani 1 1 d .
C5 C -0.1000(7) 0.1931(6) 0.9869(6) 0.069(2) Uani 1 1 d .
H5 H -0.0709 0.1162 0.9683 0.082 Uiso 1 1 calc R
C10 C 0.3783(9) 0.2728(6) 0.8222(7) 0.067(2) Uani 1 1 d .
H10 H 0.4238 0.2388 0.8650 0.080 Uiso 1 1 calc R
C52 C 0.1507(8) -0.0803(7) 1.2590(7) 0.071(2) Uani 1 1 d .
C6 C 0.1922(8) 0.3190(7) 0.7855(7) 0.076(2) Uani 1 1 d .
H6 H 0.1065 0.3145 0.8006 0.091 Uiso 1 1 calc R
C2 C -0.1871(7) 0.4174(6) 1.0399(6) 0.082(3) Uani 1 1 d .
H2 H -0.2136 0.4942 1.0583 0.098 Uiso 1 1 calc R
C66 C 0.3995(8) 0.3381(6) 1.2105(7) 0.082(3) Uani 1 1 d .
H66 H 0.4800 0.2845 1.1808 0.099 Uiso 1 1 calc R
C1 C -0.0678(7) 0.3490(7) 1.0442(7) 0.085(3) Uani 1 1 d .
H1 H -0.0171 0.3813 1.0671 0.102 Uiso 1 1 calc R
C57 C 0.2164(8) -0.1315(7) 1.3264(7) 0.083(3) Uani 1 1 d .
H57 H 0.3046 -0.1332 1.3086 0.099 Uiso 1 1 calc R
C7 C 0.2474(10) 0.3809(6) 0.7000(7) 0.077(3) Uani 1 1 d .
H7 H 0.1973 0.4193 0.6620 0.092 Uiso 1 1 calc R
C62 C 0.1818(8) 0.4259(8) 1.2204(7) 0.110(3) Uani 1 1 d .
H62 H 0.1122 0.4299 1.1991 0.131 Uiso 1 1 calc R
C22 C 0.4514(9) 0.0683(7) 0.3046(7) 0.088(3) Uani 1 1 d .
H22 H 0.4138 0.0414 0.2651 0.105 Uiso 1 1 calc R
C65 C 0.3839(10) 0.4169(8) 1.2878(8) 0.107(3) Uani 1 1 d .
H65 H 0.4521 0.4122 1.3110 0.128 Uiso 1 1 calc R
C53 C 0.0225(10) -0.0867(9) 1.2870(8) 0.115(4) Uani 1 1 d .
H53 H -0.0215 -0.0567 1.2423 0.138 Uiso 1 1 calc R
C64 C 0.2676(12) 0.5004(9) 1.3286(8) 0.131(4) Uani 1 1 d .
H64 H 0.2566 0.5524 1.3793 0.157 Uiso 1 1 calc R
C18 C 0.6385(9) 0.1014(7) 0.3230(8) 0.098(3) Uani 1 1 d .
H18 H 0.7280 0.0984 0.2959 0.117 Uiso 1 1 calc R
C19 C 0.5600(13) 0.1481(9) 0.4245(9) 0.124(4) Uani 1 1 d .
H19 H 0.5972 0.1732 0.4654 0.149 Uiso 1 1 calc R
C21 C 0.3710(10) 0.1161(9) 0.4052(8) 0.118(4) Uani 1 1 d .
H21 H 0.2811 0.1208 0.4325 0.142 Uiso 1 1 calc R
C56 C 0.1505(12) -0.1792(9) 1.4188(8) 0.121(4) Uani 1 1 d .
H56 H 0.1956 -0.2089 1.4629 0.145 Uiso 1 1 calc R
C63 C 0.1685(11) 0.5054(9) 1.2931(9) 0.152(5) Uani 1 1 d .
H63 H 0.0910 0.5633 1.3181 0.183 Uiso 1 1 calc R
C55 C 0.0219(13) -0.1848(11) 1.4487(9) 0.154(5) Uani 1 1 d .
H55 H -0.0208 -0.2180 1.5102 0.185 Uiso 1 1 calc R
C101 C 0.4278(15) 0.1556(10) 0.4618(8) 0.132(4) Uani 1 1 d .
H101 H 0.3749 0.1888 0.5280 0.158 Uiso 1 1 calc R
C54 C -0.0426(10) -0.1341(12) 1.3754(9) 0.161(6) Uani 1 1 d .
H54 H -0.1296 -0.1347 1.3904 0.193 Uiso 1 1 calc R

loop_
_atom_site_aniso_label
_atom_site_aniso_U_11
_atom_site_aniso_U_22
_atom_site_aniso_U_33
_atom_site_aniso_U_23
_atom_site_aniso_U_13
_atom_site_aniso_U_12
Mn2 0.0432(9) 0.0365(8) 0.0561(10) 0.0028(7) -0.0199(8) 0.0057(7)
Mn1 0.0470(7) 0.0424(6) 0.0679(8) 0.0014(6) -0.0253(6) 0.0077(5)
O3 0.056(3) 0.043(3) 0.065(3) -0.008(2) -0.029(3) 0.006(2)
O004 0.051(3) 0.062(3) 0.089(4) -0.008(3) -0.033(3) 0.000(3)
O005 0.068(4) 0.076(4) 0.076(4) 0.023(3) -0.028(3) -0.003(3)
O2 0.072(3) 0.043(3) 0.073(4) -0.006(3) -0.020(3) 0.008(3)
O007 0.042(3) 0.070(3) 0.061(3) 0.010(3) -0.007(3) -0.006(3)
N1 0.053(4) 0.039(4) 0.072(4) -0.003(3) -0.026(3) 0.001(3)
O1 0.072(4) 0.067(3) 0.093(4) -0.012(3) -0.045(3) 0.001(3)
N4 0.060(4) 0.048(4) 0.091(5) -0.007(4) -0.040(4) 0.014(3)
N2 0.058(4) 0.054(4) 0.076(5) 0.011(3) -0.031(4) -0.011(3)
N3 0.062(4) 0.050(4) 0.087(5) 0.001(3) -0.043(4) 0.007(3)
N6 0.078(5) 0.072(4) 0.077(5) 0.015(4) -0.032(4) -0.003(4)
C3 0.044(4) 0.040(4) 0.065(5) -0.003(4) -0.021(4) 0.002(4)
C102 0.067(6) 0.033(4) 0.061(6) 0.003(4) -0.029(5) 0.004(4)
N5 0.082(6) 0.073(5) 0.062(5) 0.023(4) -0.025(4) -0.017(4)
C8 0.056(6) 0.056(5) 0.061(6) 0.003(4) -0.017(5) -0.012(4)
C9 0.069(5) 0.050(4) 0.065(5) 0.017(4) -0.028(5) -0.016(4)
C16 0.043(4) 0.046(5) 0.061(5) 0.000(4) -0.016(4) 0.005(4)
C020 0.076(6) 0.039(4) 0.066(6) -0.001(4) -0.028(5) -0.010(5)
C15 0.061(6) 0.058(5) 0.040(5) 0.005(4) -0.007(5) -0.013(5)
C51 0.054(6) 0.049(5) 0.050(6) -0.001(4) 0.003(5) -0.013(4)
C17 0.068(6) 0.046(4) 0.055(5) -0.007(4) -0.024(5) 0.000(4)
C4 0.059(5) 0.047(5) 0.120(7) -0.010(5) -0.046(5) 0.000(4)
C61 0.064(5) 0.053(5) 0.074(6) -0.007(4) -0.030(5) -0.005(4)
C5 0.054(5) 0.028(4) 0.115(7) -0.001(4) -0.036(5) 0.011(4)
C10 0.068(6) 0.041(4) 0.090(7) 0.010(4) -0.034(5) -0.007(4)
C52 0.033(5) 0.077(6) 0.084(7) -0.001(5) -0.010(5) 0.002(4)
C6 0.072(6) 0.071(6) 0.087(7) 0.008(5) -0.037(6) -0.012(5)
C2 0.065(5) 0.053(5) 0.134(8) -0.036(5) -0.063(6) 0.021(4)
C66 0.076(6) 0.062(5) 0.106(7) -0.011(5) -0.038(6) -0.005(5)
C1 0.069(6) 0.061(6) 0.134(8) -0.020(5) -0.059(6) 0.008(5)
C57 0.057(6) 0.093(6) 0.079(7) 0.037(5) -0.015(5) -0.010(5)
C7 0.098(8) 0.061(5) 0.080(7) 0.018(5) -0.046(6) -0.017(5)
C62 0.081(6) 0.104(7) 0.129(8) -0.062(7) -0.049(6) 0.031(6)
C22 0.078(7) 0.092(7) 0.080(7) -0.018(5) -0.020(6) -0.010(5)
C65 0.116(8) 0.099(7) 0.121(8) -0.027(7) -0.064(7) -0.017(7)
C53 0.064(8) 0.169(10) 0.088(8) 0.049(7) -0.013(6) -0.026(7)
C64 0.131(10) 0.119(9) 0.144(10) -0.056(8) -0.073(8) 0.009(8)
C18 0.094(7) 0.082(6) 0.108(8) -0.036(6) -0.046(7) 0.014(5)
C19 0.135(10) 0.115(9) 0.118(10) -0.052(7) -0.054(9) -0.002(8)
C21 0.104(8) 0.148(10) 0.076(8) -0.037(7) -0.006(7) -0.021(7)
C56 0.085(8) 0.140(9) 0.099(9) 0.042(7) -0.020(7) 0.000(7)
C63 0.116(9) 0.133(9) 0.194(12) -0.101(9) -0.080(9) 0.051(7)
C55 0.096(9) 0.197(13) 0.119(10) 0.061(9) -0.013(9) -0.015(9)
C101 0.152(12) 0.130(10) 0.076(8) -0.039(7) -0.019(9) 0.000(9)
C54 0.075(8) 0.265(16) 0.106(9) 0.080(10) -0.010(8) -0.042(9)

loop_
_atom_type_symbol
_atom_type_description
_atom_type_scat_dispersion_real
_atom_type_scat_dispersion_imag
_atom_type_scat_source
C C 0.0033 0.0016 'International Tables Vol C Tables 4.2.6.8 and 6.1.1.4'
H H 0.0000 0.0000 'International Tables Vol C Tables 4.2.6.8 and 6.1.1.4'
N N 0.0061 0.0033 'International Tables Vol C Tables 4.2.6.8 and 6.1.1.4'
O O 0.0106 0.0060 'International Tables Vol C Tables 4.2.6.8 and 6.1.1.4'
Mn Mn 0.3368 0.7283 'International Tables Vol C Tables 4.2.6.8 and 6.1.1.4'

loop_
_geom_angle_atom_site_label_1
_geom_angle_atom_site_label_2
_geom_angle_atom_site_label_3
_geom_angle
_geom_angle_site_symmetry_1
_geom_angle_site_symmetry_3
O007 Mn2 O007 180.000(1) . 2_657
O007 Mn2 O2 89.02(17) . .
O007 Mn2 O2 90.98(17) 2_657 .
O007 Mn2 O2 90.98(18) . 2_657
O007 Mn2 O2 89.02(17) 2_657 2_657
O2 Mn2 O2 180.000(1) . 2_657
O007 Mn2 O3 91.59(17) . .
O007 Mn2 O3 88.41(17) 2_657 .
O2 Mn2 O3 92.48(16) . .
O2 Mn2 O3 87.52(16) 2_657 .
O007 Mn2 O3 88.41(17) . 2_657
O007 Mn2 O3 91.59(17) 2_657 2_657
O2 Mn2 O3 87.52(16) . 2_657
O2 Mn2 O3 92.48(16) 2_657 2_657
O3 Mn2 O3 180.000(1) . 2_657
O1 Mn1 O005 96.2(2) . .
O1 Mn1 N1 95.1(2) . .
O005 Mn1 N1 99.5(2) . .
O1 Mn1 O004 162.5(2) . .
O005 Mn1 O004 96.24(19) . .
N1 Mn1 O004 94.9(2) . .
O1 Mn1 O3 108.48(19) . .
O005 Mn1 O3 93.66(17) . .
N1 Mn1 O3 151.5(2) . .
O004 Mn1 O3 58.45(16) . .
O1 Mn1 N2 83.3(2) . .
O005 Mn1 N2 172.5(2) . .
N1 Mn1 N2 88.0(2) . .
O004 Mn1 N2 82.77(19) . .
O3 Mn1 N2 79.47(18) . .
O1 Mn1 C102 136.1(2) . 2_656
O005 Mn1 C102 98.7(2) . 2_656
N1 Mn1 C102 122.5(2) . 2_656
O004 Mn1 C102 29.01(18) . 2_656
O3 Mn1 C102 29.73(18) . 2_656
N2 Mn1 C102 76.8(2) . 2_656
C102 O3 Mn2 155.1(4) 2_656 .
C102 O3 Mn1 89.6(4) 2_656 .
Mn2 O3 Mn1 105.41(19) . .
C102 O004 Mn1 91.6(4) 2_656 .
C51 O005 Mn1 130.9(5) . .
C020 O2 Mn2 142.0(5) . .
C51 O007 Mn2 139.9(5) . .
C5 N1 C1 118.5(6) . .
C5 N1 Mn1 121.1(4) . .
C1 N1 Mn1 119.6(5) . .
C020 O1 Mn1 126.7(4) . .
N3 N4 C16 117.1(6) . 2_467
C10 N2 C6 114.9(7) . .
C10 N2 Mn1 115.9(5) . .
C6 N2 Mn1 129.1(6) . .
C16 N3 N4 115.7(5) . .
N5 N6 C15 116.7(6) . 2_666
C2 C3 C4 117.8(6) . .
C2 C3 C16 120.6(6) . .
C4 C3 C16 121.6(7) . .
O004 C102 O3 119.2(6) 2_656 2_656
O004 C102 C17 120.4(7) 2_656 .
O3 C102 C17 120.3(7) 2_656 .
O004 C102 Mn1 59.4(4) 2_656 2_656
O3 C102 Mn1 60.7(3) 2_656 2_656
C17 C102 Mn1 167.8(5) . 2_656
C15 N5 N6 119.3(6) . .
C7 C8 C9 116.5(8) . .
C7 C8 C15 122.5(8) . .
C9 C8 C15 121.0(8) . .
C8 C9 C10 118.8(8) . .
N3 C16 N4 127.1(6) . 2_467
N3 C16 C3 116.4(6) . .
N4 C16 C3 116.5(7) 2_467 .
O2 C020 O1 124.3(7) . .
O2 C020 C61 119.3(7) . .
O1 C020 C61 116.5(7) . .
N5 C15 N6 124.0(7) . 2_666
N5 C15 C8 117.5(8) . .
N6 C15 C8 118.5(8) 2_666 .
O007 C51 O005 124.5(7) . .
O007 C51 C52 120.3(7) . .
O005 C51 C52 115.2(7) . .
C18 C17 C22 117.9(8) . .
C18 C17 C102 121.3(8) . .
C22 C17 C102 120.6(8) . .
C3 C4 C5 119.2(7) . .
C66 C61 C62 117.7(7) . .
C66 C61 C020 121.8(7) . .
C62 C61 C020 120.5(7) . .
N1 C5 C4 123.1(6) . .
N2 C10 C9 125.2(7) . .
C53 C52 C57 116.5(9) . .
C53 C52 C51 122.5(9) . .
C57 C52 C51 120.9(8) . .
N2 C6 C7 124.2(8) . .
C3 C2 C1 119.5(7) . .
C61 C66 C65 121.2(8) . .
N1 C1 C2 121.9(7) . .
C56 C57 C52 120.7(8) . .
C6 C7 C8 120.3(8) . .
C63 C62 C61 121.0(8) . .
C17 C22 C21 121.5(9) . .
C64 C65 C66 120.1(9) . .
C54 C53 C52 123.7(10) . .
C63 C64 C65 118.8(9) . .
C17 C18 C19 121.4(9) . .
C101 C19 C18 118.6(10) . .
C101 C21 C22 118.4(10) . .
C55 C56 C57 123.5(10) . .
C64 C63 C62 121.2(9) . .
C56 C55 C54 114.6(10) . .
C21 C101 C19 122.1(11) . .
C53 C54 C55 121.0(11) . .

loop_
_geom_bond_atom_site_label_1
_geom_bond_atom_site_label_2
_geom_bond_distance
_geom_bond_site_symmetry_2
Mn2 O007 2.159(5) .
Mn2 O007 2.159(5) 2_657
Mn2 O2 2.212(4) .
Mn2 O2 2.212(4) 2_657
Mn2 O3 2.242(5) .
Mn2 O3 2.242(5) 2_657
Mn1 O1 2.070(5) .
Mn1 O005 2.092(5) .
Mn1 N1 2.235(5) .
Mn1 O004 2.246(5) .
Mn1 O3 2.275(4) .
Mn1 N2 2.412(6) .
Mn1 C102 2.608(7) 2_656
O3 C102 1.293(8) 2_656
O004 C102 1.265(8) 2_656
O005 C51 1.300(8) .
O2 C020 1.268(7) .
O007 C51 1.252(8) .
N1 C5 1.320(8) .
N1 C1 1.338(8) .
O1 C020 1.271(8) .
N4 N3 1.334(7) .
N4 C16 1.348(8) 2_467
N2 C10 1.330(8) .
N2 C6 1.363(8) .
N3 C16 1.332(8) .
N6 N5 1.342(8) .
N6 C15 1.362(9) 2_666
C3 C2 1.379(9) .
C3 C4 1.388(9) .
C3 C16 1.493(8) .
C102 O004 1.265(8) 2_656
C102 O3 1.293(8) 2_656
C102 C17 1.466(9) .
C102 Mn1 2.608(7) 2_656
N5 C15 1.332(9) .
C8 C7 1.393(9) .
C8 C9 1.399(9) .
C8 C15 1.441(9) .
C9 C10 1.412(9) .
C16 N4 1.348(8) 2_467
C020 C61 1.507(9) .
C15 N6 1.362(9) 2_666
C51 C52 1.463(10) .
C17 C18 1.377(10) .
C17 C22 1.388(10) .
C4 C5 1.394(9) .
C61 C66 1.367(9) .
C61 C62 1.400(9) .
C52 C53 1.379(11) .
C52 C57 1.413(10) .
C6 C7 1.387(10) .
C2 C1 1.407(8) .
C66 C65 1.419(10) .
C57 C56 1.390(11) .
C62 C63 1.387(11) .
C22 C21 1.404(11) .
C65 C64 1.377(11) .
C53 C54 1.348(12) .
C64 C63 1.371(12) .
C18 C19 1.407(11) .
C19 C101 1.367(13) .
C21 C101 1.364(14) .
C56 C55 1.377(13) .
C55 C54 1.471(14) .
